data_2009257
loop_
_publ_author_name
'Beck, Karsten'
'Krause Bauer, Jeanette A.'
'Alexander, John J.'

_publ_section_title
;
 Carbonyl-\m-dimethylacetylene dicarboxylate and
 carbonyl-\m-methyltetraolate manganesecobalt complexes
;
_journal_issue 12
_journal_name_full 'Acta Crystallographica Section C'
_journal_page_first 2020
_journal_page_last 2023
_journal_paper_doi 10.1107/S0108270199009828
_journal_volume 55
_journal_year 1999
_chemical_formula_iupac '[Mn Co (C6 H6 O4) (C1 O1)7]'
_chemical_formula_sum 'C13 H6 Co Mn O11'
_chemical_formula_weight 452.05
_chemical_melting_point 340
_chemical_name_systematic
;
 (\m--dimethylacetylenedicarboxylate)manganese cobalt heptacarbonyl
;
_space_group_IT_number 15
_symmetry_cell_setting monoclinic
_symmetry_space_group_name_Hall '-C 2yc'
_symmetry_space_group_name_H-M 'C 1 2/c 1'
_audit_creation_method 'SHELXTL v5.03'
_cell_angle_alpha 90.00
_cell_angle_beta 98.580(10)
_cell_angle_gamma 90.00
_cell_formula_units_Z 8
_cell_length_a 10.3640(10)
_cell_length_b 12.6570(10)
_cell_length_c 26.590(2)
_cell_measurement_reflns_used 5693
_cell_measurement_temperature 273(2)
_cell_measurement_theta_max 28.32
_cell_measurement_theta_min 2.56
_cell_volume 3449.0(5)
_computing_cell_refinement SMART
_computing_data_collection 'SMART (Siemens, 1995)'
_computing_data_reduction 'SAINT (Siemens, 1995)'
_computing_molecular_graphics SHELXTL
_computing_publication_material SHELXTL
_computing_structure_refinement SHELXTL
_computing_structure_solution 'SHELXTL (Siemens, 1995)'
_diffrn_ambient_temperature 273(2)
_diffrn_detector_area_resol_mean 0.75
_diffrn_measurement_device_type 'SMART CCD'
_diffrn_measurement_method \w
_diffrn_radiation_monochromator graphite
_diffrn_radiation_source 'sealed tube'
_diffrn_radiation_type MoK\a
_diffrn_radiation_wavelength 0.71073
_diffrn_reflns_av_R_equivalents 0.035
_diffrn_reflns_av_sigmaI/netI 0.0444
_diffrn_reflns_limit_h_max 12
_diffrn_reflns_limit_h_min -13
_diffrn_reflns_limit_k_max 13
_diffrn_reflns_limit_k_min -16
_diffrn_reflns_limit_l_max 35
_diffrn_reflns_limit_l_min -35
_diffrn_reflns_number 11668
_diffrn_reflns_theta_max 28.32
_diffrn_reflns_theta_min 2.56
_diffrn_standards_decay_% none
_exptl_absorpt_coefficient_mu 1.749
_exptl_absorpt_correction_T_max 0.928
_exptl_absorpt_correction_T_min 0.738
_exptl_absorpt_correction_type multi-scan
_exptl_absorpt_process_details '(SADABS; Sheldrick, 1996)'
_exptl_crystal_colour 'dark red'
_exptl_crystal_density_diffrn 1.741
_exptl_crystal_density_method 'not measured'
_exptl_crystal_description rod
_exptl_crystal_F_000 1792
_exptl_crystal_size_max 0.30
_exptl_crystal_size_mid 0.20
_exptl_crystal_size_min 0.20
_refine_diff_density_max 0.32
_refine_diff_density_min -0.39
_refine_ls_extinction_method none
_refine_ls_goodness_of_fit_ref 1.094
_refine_ls_hydrogen_treatment constr
_refine_ls_matrix_type full
_refine_ls_number_parameters 235
_refine_ls_number_reflns 4273
_refine_ls_number_restraints 0
_refine_ls_restrained_S_all 1.045
_refine_ls_R_factor_all 0.063
_refine_ls_R_factor_gt 0.038
_refine_ls_shift/su_max -0.001
_refine_ls_shift/su_mean 0.000
_refine_ls_structure_factor_coef Fsqd
_refine_ls_weighting_details 'calc w = 1/[\s^2^(Fo^2^)+(0.0388P)^2^+0.4726P] where P = (Fo^2^+2Fc^2^)/3'
_refine_ls_weighting_scheme calc
_refine_ls_wR_factor_ref 0.088
_reflns_number_gt 3137
_reflns_number_total 4273
_reflns_threshold_expression I>2\s(I)
_cod_data_source_file fr1210.cif
_cod_data_source_block 5
_cod_depositor_comments
;
The following automatic conversions were performed:
'_symmetry_cell_setting' value 'Monoclinic' changed to 'monoclinic'
according to '/home/saulius/struct/CIF-dictionaries/cif_core.dic'
dictionary named 'cif_core.dic' version 2.4.1 from 2010-06-29.

Automatic conversion script
Id: cif_fix_enum 1527 2010-12-29 10:47:43Z saulius 

The following automatic conversions were performed:

'_symmetry_cell_setting' value 'Monoclinic' changed to 'monoclinic'
according to /home/saulius/struct/CIF-dictionaries/cif_core.dic
dictionary named 'cif_core.dic' version 2.4.1 from 2010-06-29.

Automatic conversion script
Id: cif_fix_values 1715 2011-07-08 13:25:40Z adriana 
;
_cod_original_sg_symbol_H-M 'C 2/c'
_cod_database_code 2009257
_cod_database_fobs_code 2009257

loop_
_symmetry_equiv_pos_as_xyz
'x, y, z'
'-x, y, -z+1/2'
'x+1/2, y+1/2, z'
'-x+1/2, y+1/2, -z+1/2'
'-x, -y, -z'
'x, -y, z-1/2'
'-x+1/2, -y+1/2, -z'
'x+1/2, -y+1/2, z-1/2'

loop_
_atom_site_aniso_label
_atom_site_aniso_U_11
_atom_site_aniso_U_22
_atom_site_aniso_U_33
_atom_site_aniso_U_12
_atom_site_aniso_U_13
_atom_site_aniso_U_23
Co1 0.0360(2) 0.0360(2) 0.0369(2) -0.00032(15) 0.00534(14) 0.00116(14)
Mn1 0.0314(2) 0.0352(2) 0.0372(2) 0.0052(2) 0.0042(2) 0.0016(2)
O1 0.092(2) 0.0388(13) 0.124(2) 0.0082(12) 0.030(2) 0.0088(13)
O2 0.097(2) 0.080(2) 0.0456(12) -0.0059(14) -0.0134(12) -0.0034(11)
O3 0.0490(15) 0.101(2) 0.131(3) 0.0015(14) 0.035(2) 0.018(2)
O4 0.099(2) 0.096(2) 0.085(2) 0.012(2) 0.033(2) 0.045(2)
O5 0.085(2) 0.098(2) 0.0640(15) 0.0293(15) 0.0179(13) -0.0210(14)
O6 0.0365(12) 0.092(2) 0.083(2) 0.0070(11) -0.0045(11) 0.0127(13)
O7 0.0444(12) 0.0638(14) 0.076(2) -0.0070(10) -0.0010(11) -0.0221(11)
O8 0.108(2) 0.0514(13) 0.0499(12) -0.0141(12) -0.0180(12) -0.0105(10)
O9 0.143(3) 0.077(2) 0.0468(13) -0.011(2) -0.0269(14) 0.0033(12)
O10 0.0364(10) 0.0490(11) 0.0674(13) -0.0014(8) 0.0177(9) -0.0037(9)
O11 0.0569(13) 0.0432(11) 0.0785(15) 0.0169(10) 0.0197(11) 0.0007(10)
C1 0.050(2) 0.045(2) 0.059(2) -0.0025(14) 0.0133(14) 0.0036(13)
C2 0.055(2) 0.043(2) 0.044(2) 0.0012(13) 0.0049(13) 0.0054(12)
C3 0.049(2) 0.053(2) 0.062(2) -0.0019(14) 0.0157(15) 0.0089(14)
C4 0.049(2) 0.060(2) 0.052(2) 0.0106(14) 0.0119(14) 0.0100(14)
C5 0.047(2) 0.055(2) 0.049(2) 0.0113(14) 0.0061(13) -0.0021(13)
C6 0.042(2) 0.051(2) 0.051(2) 0.0085(13) 0.0068(13) 0.0080(13)
C7 0.043(2) 0.0344(13) 0.051(2) 0.0022(12) 0.0095(13) -0.0043(11)
C8 0.118(3) 0.083(3) 0.058(2) -0.032(2) -0.012(2) -0.025(2)
C9 0.042(2) 0.056(2) 0.0407(15) -0.0055(13) 0.0036(12) -0.0026(13)
C10 0.0351(13) 0.0396(13) 0.0353(12) 0.0003(11) 0.0022(10) -0.0028(10)
C11 0.0362(13) 0.0294(12) 0.0369(12) 0.0013(10) 0.0030(10) -0.0005(10)
C12 0.0346(13) 0.0394(14) 0.0386(13) 0.0032(11) 0.0028(10) -0.0029(10)
C13 0.039(2) 0.092(3) 0.096(3) -0.002(2) 0.031(2) -0.008(2)

loop_
_atom_site_label
_atom_site_fract_x
_atom_site_fract_y
_atom_site_fract_z
_atom_site_U_iso_or_equiv
_atom_site_thermal_displace_type
_atom_site_calc_flag
_atom_site_refinement_flags
_atom_site_occupancy
_atom_site_disorder_group
_atom_site_type_symbol
Co1 0.03140(3) 0.81234(3) 0.073356(12) 0.03634(11) Uani d . 1 . Co
Mn1 0.03056(4) 0.63060(3) 0.114922(14) 0.03471(11) Uani d . 1 . Mn
O1 -0.0410(3) 1.0379(2) 0.06883(11) 0.0836(8) Uani d . 1 . O
O2 -0.1028(2) 0.7396(2) -0.02597(8) 0.0768(7) Uani d . 1 . O
O3 0.3077(2) 0.8147(2) 0.05981(12) 0.0915(9) Uani d . 1 . O
O4 -0.0221(3) 0.4762(2) 0.19263(10) 0.0910(9) Uani d . 1 . O
O5 0.1372(2) 0.5108(2) 0.03424(9) 0.0815(8) Uani d . 1 . O
O6 0.3080(2) 0.6353(2) 0.16465(10) 0.0720(7) Uani d . 1 . O
O7 -0.2319(2) 0.5670(2) 0.06093(8) 0.0625(6) Uani d . 1 . O
O8 0.1209(3) 0.9258(2) 0.19301(8) 0.0729(7) Uani d . 1 . O
O9 0.1512(3) 0.7715(2) 0.23143(9) 0.0933(9) Uani d . 1 . O
O10 -0.2712(2) 0.70977(14) 0.14840(7) 0.0499(5) Uani d . 1 . O
O11 -0.2427(2) 0.88302(15) 0.13700(8) 0.0585(5) Uani d . 1 . O
C1 -0.0124(3) 0.9517(2) 0.07086(11) 0.0512(7) Uani d . 1 . C
C2 -0.0519(3) 0.7688(2) 0.01234(10) 0.0477(6) Uani d . 1 . C
C3 0.2010(3) 0.8154(2) 0.06403(12) 0.0539(7) Uani d . 1 . C
C4 -0.0004(3) 0.5361(2) 0.16322(12) 0.0532(7) Uani d . 1 . C
C5 0.0957(3) 0.5546(2) 0.06551(11) 0.0506(7) Uani d . 1 . C
C6 0.2031(3) 0.6346(2) 0.14617(11) 0.0482(7) Uani d . 1 . C
C7 -0.1332(3) 0.5933(2) 0.08134(11) 0.0424(6) Uani d . 1 . C
C8 0.1830(4) 0.9771(3) 0.23930(14) 0.0892(13) Uani d . 1 . C
H8A 0.1852(4) 1.0520(3) 0.23398(14) 0.134 Uiso calc PR 0.50 . H
H8B 0.2704(4) 0.9510(3) 0.24800(14) 0.134 Uiso calc PR 0.50 . H
H8C 0.1344(4) 0.9620(3) 0.26649(14) 0.134 Uiso calc PR 0.50 . H
H8D 0.2081(4) 0.9247(3) 0.26500(14) 0.134 Uiso calc PR 0.50 . H
H8E 0.1229(4) 1.0257(3) 0.25098(14) 0.134 Uiso calc PR 0.50 . H
H8F 0.2590(4) 1.0146(3) 0.23249(14) 0.134 Uiso calc PR 0.50 . H
C9 0.1111(3) 0.8228(2) 0.19475(10) 0.0463(6) Uani d . 1 . C
C10 0.0470(2) 0.7799(2) 0.14573(9) 0.0370(5) Uani d . 1 . C
C11 -0.0753(2) 0.7645(2) 0.12383(9) 0.0344(5) Uani d . 1 . C
C12 -0.2050(2) 0.7937(2) 0.13690(9) 0.0378(5) Uani d . 1 . C
C13 -0.4000(3) 0.7308(3) 0.16143(14) 0.0738(10) Uani d . 1 . C
H13A -0.4399(3) 0.6655(3) 0.16910(14) 0.111 Uiso calc PR 0.50 . H
H13B -0.4529(3) 0.7644(3) 0.13322(14) 0.111 Uiso calc PR 0.50 . H
H13C -0.3922(3) 0.7764(3) 0.19056(14) 0.111 Uiso calc PR 0.50 . H
H13D -0.4168(3) 0.8054(3) 0.15949(14) 0.111 Uiso calc PR 0.50 . H
H13E -0.4038(3) 0.7064(3) 0.19537(14) 0.111 Uiso calc PR 0.50 . H
H13F -0.4645(3) 0.6944(3) 0.13803(14) 0.111 Uiso calc PR 0.50 . H

loop_
_atom_type_symbol
_atom_type_description
_atom_type_scat_dispersion_real
_atom_type_scat_dispersion_imag
_atom_type_scat_source
C C 0.0033 0.0016 'International Tables Vol C Tables 4.2.6.8 and 6.1.1.4'
H H 0.0000 0.0000 'International Tables Vol C Tables 4.2.6.8 and 6.1.1.4'
O O 0.0106 0.0060 'International Tables Vol C Tables 4.2.6.8 and 6.1.1.4'
Mn Mn 0.3368 0.7283 'International Tables Vol C Tables 4.2.6.8 and 6.1.1.4'
Co Co 0.3494 0.9721 'International Tables Vol C Tables 4.2.6.8 and 6.1.1.4'

loop_
_geom_angle_atom_site_label_1
_geom_angle_atom_site_label_2
_geom_angle_atom_site_label_3
_geom_angle
_geom_angle_publ_flag
C2 Co1 C3 103.10(14) ?
C2 Co1 C1 100.37(13) ?
C3 Co1 C1 102.49(13) ?
C2 Co1 C10 141.24(12) ?
C3 Co1 C10 101.56(12) ?
C1 Co1 C10 102.92(12) ?
C2 Co1 C11 106.16(11) ?
C3 Co1 C11 139.40(12) ?
C1 Co1 C11 99.26(11) ?
C10 Co1 C11 39.72(10) ?
C2 Co1 Mn1 94.68(9) ?
C3 Co1 Mn1 98.31(9) ?
C1 Co1 Mn1 150.71(9) ?
C10 Co1 Mn1 52.28(7) y
C11 Co1 Mn1 52.12(7) y
C4 Mn1 C5 106.47(14) ?
C4 Mn1 C6 87.79(13) ?
C5 Mn1 C6 84.38(13) ?
C4 Mn1 C7 85.84(13) ?
C5 Mn1 C7 85.99(12) ?
C6 Mn1 C7 166.47(12) ?
C4 Mn1 C11 107.94(11) ?
C5 Mn1 C11 140.83(11) ?
C6 Mn1 C11 114.94(11) ?
C7 Mn1 C11 78.42(10) ?
C4 Mn1 C10 109.62(12) ?
C5 Mn1 C10 138.50(12) ?
C6 Mn1 C10 77.28(11) ?
C7 Mn1 C10 116.13(10) ?
C11 Mn1 C10 37.71(9) y
C4 Mn1 Co1 155.64(10) y
C5 Mn1 Co1 97.86(9) y
C6 Mn1 Co1 95.97(9) ?
C7 Mn1 Co1 94.75(8) ?
C11 Mn1 Co1 48.86(7) y
C10 Mn1 Co1 48.63(7) y
C9 O8 C8 116.2(3) y
C12 O10 C13 115.7(2) y
O1 C1 Co1 179.1(3) ?
O2 C2 Co1 178.7(3) ?
O3 C3 Co1 177.3(3) ?
O4 C4 Mn1 178.4(3) ?
O5 C5 Mn1 177.6(3) ?
O6 C6 Mn1 178.7(3) ?
O7 C7 Mn1 177.6(2) ?
O9 C9 O8 123.5(3) y
O9 C9 C10 125.3(3) y
O8 C9 C10 111.3(2) y
C11 C10 C9 135.7(2) y
C11 C10 Co1 70.44(15) y
C9 C10 Co1 138.9(2) y
C11 C10 Mn1 70.99(14) y
C9 C10 Mn1 133.6(2) y
Co1 C10 Mn1 79.09(9) y
C10 C11 C12 134.4(2) y
C10 C11 Co1 69.84(15) y
C12 C11 Co1 135.0(2) y
C10 C11 Mn1 71.30(15) y
C12 C11 Mn1 138.7(2) y
Co1 C11 Mn1 79.02(8) y
O11 C12 O10 125.2(2) y
O11 C12 C11 122.9(2) y
O10 C12 C11 111.9(2) y

loop_
_geom_bond_atom_site_label_1
_geom_bond_atom_site_label_2
_geom_bond_site_symmetry_2
_geom_bond_distance
_geom_bond_publ_flag
Co1 C2 . 1.807(3) y
Co1 C3 . 1.812(3) y
Co1 C1 . 1.820(3) y
Co1 C10 . 1.951(2) y
Co1 C11 . 1.958(2) y
Co1 Mn1 . 2.5527(5) y
Mn1 C4 . 1.818(3) y
Mn1 C5 . 1.836(3) y
Mn1 C6 . 1.857(3) y
Mn1 C7 . 1.857(3) y
Mn1 C11 . 2.052(2) y
Mn1 C10 . 2.056(2) y
O1 C1 . 1.130(3) ?
O2 C2 . 1.137(3) ?
O3 C3 . 1.128(3) ?
O4 C4 . 1.136(3) ?
O5 C5 . 1.137(3) ?
O6 C6 . 1.125(3) ?
O7 C7 . 1.134(3) ?
O8 C9 . 1.309(3) y
O8 C8 . 1.454(4) y
O9 C9 . 1.193(3) y
O10 C12 . 1.325(3) y
O10 C13 . 1.452(3) y
O11 C12 . 1.196(3) y
C9 C10 . 1.476(3) y
C10 C11 . 1.328(3) y
C11 C12 . 1.484(3) y

loop_
_geom_torsion_atom_site_label_1
_geom_torsion_atom_site_label_2
_geom_torsion_atom_site_label_3
_geom_torsion_atom_site_label_4
_geom_torsion
_geom_torsion_publ_flag
C2 Co1 Mn1 C4 -127.1(3) n
C3 Co1 Mn1 C4 128.9(3) n
C1 Co1 Mn1 C4 -6.1(3) n
C10 Co1 Mn1 C4 30.6(3) n
C11 Co1 Mn1 C4 -20.3(3) n
C2 Co1 Mn1 C5 49.87(13) n
C3 Co1 Mn1 C5 -54.13(14) n
C1 Co1 Mn1 C5 170.9(2) n
C10 Co1 Mn1 C5 -152.36(13) n
C11 Co1 Mn1 C5 156.72(13) n
C2 Co1 Mn1 C6 134.99(13) n
C3 Co1 Mn1 C6 31.00(14) n
C1 Co1 Mn1 C6 -104.0(2) n
C10 Co1 Mn1 C6 -67.23(13) n
C11 Co1 Mn1 C6 -118.15(12) n
C2 Co1 Mn1 C7 -36.73(12) n
C3 Co1 Mn1 C7 -140.73(13) n
C1 Co1 Mn1 C7 84.3(2) n
C10 Co1 Mn1 C7 121.05(12) n
C11 Co1 Mn1 C7 70.13(12) n
C2 Co1 Mn1 C11 -106.86(13) n
C3 Co1 Mn1 C11 149.15(14) n
C1 Co1 Mn1 C11 14.1(2) n
C10 Co1 Mn1 C11 50.92(12) n
C2 Co1 Mn1 C10 -157.78(13) n
C3 Co1 Mn1 C10 98.22(14) n
C1 Co1 Mn1 C10 -36.8(2) n
C11 Co1 Mn1 C10 -50.92(12) n
C2 Co1 C1 O1 20.(16) n
C3 Co1 C1 O1 126.(16) n
C10 Co1 C1 O1 -129.(16) n
C11 Co1 C1 O1 -88.(16) n
Mn1 Co1 C1 O1 -99.(16) n
C3 Co1 C2 O2 58.(12) n
C1 Co1 C2 O2 163.(12) n
C10 Co1 C2 O2 -71.(12) n
C11 Co1 C2 O2 -94.(12) n
Mn1 Co1 C2 O2 -42.(12) n
C2 Co1 C3 O3 -124.(7) n
C1 Co1 C3 O3 133.(7) n
C10 Co1 C3 O3 26.(7) n
C11 Co1 C3 O3 12.(7) n
Mn1 Co1 C3 O3 -27.(7) n
C5 Mn1 C4 O4 -70.(10) n
C6 Mn1 C4 O4 -153.(10) n
C7 Mn1 C4 O4 15.(10) n
C11 Mn1 C4 O4 91.(10) n
C10 Mn1 C4 O4 131.(10) n
Co1 Mn1 C4 O4 107.(10) n
C4 Mn1 C5 O5 -168.(7) n
C6 Mn1 C5 O5 -82.(7) n
C7 Mn1 C5 O5 108.(7) n
C11 Mn1 C5 O5 42.(7) n
C10 Mn1 C5 O5 -18.(7) n
Co1 Mn1 C5 O5 14.(7) n
C4 Mn1 C6 O6 81.(11) n
C5 Mn1 C6 O6 -26.(11) n
C7 Mn1 C6 O6 19.(11) n
C11 Mn1 C6 O6 -17.E1(10) n
C10 Mn1 C6 O6 -17.E1(10) n
Co1 Mn1 C6 O6 -123.(11) n
C4 Mn1 C7 O7 -54.(6) n
C5 Mn1 C7 O7 53.(6) n
C6 Mn1 C7 O7 8.(6) n
C11 Mn1 C7 O7 -163.(6) n
C10 Mn1 C7 O7 -164.(6) n
Co1 Mn1 C7 O7 151.(6) n
C8 O8 C9 O9 -0.8(5) n
C8 O8 C9 C10 -179.9(3) n
O9 C9 C10 C11 95.9(4) n
O8 C9 C10 C11 -85.1(4) n
O9 C9 C10 Co1 -147.6(3) n
O8 C9 C10 Co1 31.5(4) n
O9 C9 C10 Mn1 -13.6(5) n
O8 C9 C10 Mn1 165.5(2) n
C2 Co1 C10 C11 -36.5(2) n
C3 Co1 C10 C11 -165.1(2) n
C1 Co1 C10 C11 89.0(2) n
Mn1 Co1 C10 C11 -73.52(14) n
C2 Co1 C10 C9 -175.0(3) n
C3 Co1 C10 C9 56.4(3) n
C1 Co1 C10 C9 -49.5(3) n
C11 Co1 C10 C9 -138.5(4) n
Mn1 Co1 C10 C9 148.0(3) n
C2 Co1 C10 Mn1 37.0(2) n
C3 Co1 C10 Mn1 -91.62(11) n
C1 Co1 C10 Mn1 162.51(11) n
C11 Co1 C10 Mn1 73.52(14) n
C4 Mn1 C10 C11 -94.2(2) n
C5 Mn1 C10 C11 116.8(2) n
C6 Mn1 C10 C11 -177.2(2) n
C7 Mn1 C10 C11 0.9(2) n
Co1 Mn1 C10 C11 72.89(14) n
C4 Mn1 C10 C9 41.7(3) n
C5 Mn1 C10 C9 -107.3(3) n
C6 Mn1 C10 C9 -41.3(3) n
C7 Mn1 C10 C9 136.8(2) n
C11 Mn1 C10 C9 135.9(3) n
Co1 Mn1 C10 C9 -151.2(3) n
C4 Mn1 C10 Co1 -167.10(11) n
C5 Mn1 C10 Co1 43.9(2) n
C6 Mn1 C10 Co1 109.93(11) n
C7 Mn1 C10 Co1 -71.99(12) n
C11 Mn1 C10 Co1 -72.89(14) n
C9 C10 C11 C12 7.3(5) n
Co1 C10 C11 C12 -134.1(3) n
Mn1 C10 C11 C12 141.1(3) n
C9 C10 C11 Co1 141.4(3) n
Mn1 C10 C11 Co1 -84.84(7) n
C9 C10 C11 Mn1 -133.8(3) n
Co1 C10 C11 Mn1 84.84(7) n
C2 Co1 C11 C10 157.2(2) n
C3 Co1 C11 C10 22.7(2) n
C1 Co1 C11 C10 -99.1(2) n
Mn1 Co1 C11 C10 73.94(14) n
C2 Co1 C11 C12 -69.4(3) n
C3 Co1 C11 C12 156.1(2) n
C1 Co1 C11 C12 34.3(3) n
C10 Co1 C11 C12 133.4(3) n
Mn1 Co1 C11 C12 -152.7(3) n
C2 Co1 C11 Mn1 83.24(11) n
C3 Co1 C11 Mn1 -51.2(2) n
C1 Co1 C11 Mn1 -173.04(11) n
C10 Co1 C11 Mn1 -73.94(14) n
C4 Mn1 C11 C10 99.1(2) n
C5 Mn1 C11 C10 -110.5(2) n
C6 Mn1 C11 C10 3.0(2) n
C7 Mn1 C11 C10 -179.2(2) n
Co1 Mn1 C11 C10 -72.25(14) n
C4 Mn1 C11 C12 -38.1(3) n
C5 Mn1 C11 C12 112.3(3) n
C6 Mn1 C11 C12 -134.1(3) n
C7 Mn1 C11 C12 43.6(3) n
C10 Mn1 C11 C12 -137.2(3) n
Co1 Mn1 C11 C12 150.6(3) n
C4 Mn1 C11 Co1 171.36(11) n
C5 Mn1 C11 Co1 -38.3(2) n
C6 Mn1 C11 Co1 75.28(12) n
C7 Mn1 C11 Co1 -106.93(11) n
C10 Mn1 C11 Co1 72.25(14) n
C13 O10 C12 O11 0.7(4) n
C13 O10 C12 C11 -179.6(2) n
C10 C11 C12 O11 67.7(4) n
Co1 C11 C12 O11 -39.7(4) n
Mn1 C11 C12 O11 -176.6(2) n
C10 C11 C12 O10 -112.0(3) n
Co1 C11 C12 O10 140.7(2) n
Mn1 C11 C12 O10 3.7(4) n
